data_1501511
loop_
_publ_author_name
'Singh, Akhilesh Kumar'
'Pandey, Dhananjai'

_publ_section_title
;
 Evidence for MB and MC phases in the morphotropic phase boundary region
 of (1-x)[Pb(Mg1/3Nb2/3)O3]-xPbTiO3: a Rietveld study
;
_journal_issue 6
_journal_name_full
;
Physical Review B
;
_journal_page_first 1
_journal_page_last 12
_journal_paper_doi 10.1103/PhysRev.67.1
_journal_volume 67
_journal_year 2003
_chemical_formula_structural '[Pb(Mg1/3Nb2/3)O3]0.68-[PbTiO3]0.32'
_chemical_formula_sum 'Mg0.227 Nb0.453 O3 Pb Ti0.32'
_space_group_IT_number 6
_symmetry_cell_setting monoclinic
_symmetry_space_group_name_Hall 'P -2y'
_symmetry_space_group_name_H-M 'P 1 m 1'
_cell_angle_alpha 90
_cell_angle_beta 90.146(3)
_cell_angle_gamma 90
_cell_formula_units_Z 1
_cell_length_a 4.0183(2)
_cell_length_b 4.0046(1)
_cell_length_c 4.0276(2)
_cell_volume 64.811(5)
_diffrn_ambient_temperature 80
_journal_article_reference 064102
_cod_data_source_file PMN0_32PT_Pm_DC40.cif
_cod_data_source_block chateigner_
_cod_original_formula_sum 'Pb1 Mg0.227 Nb0.453 Ti0.32 O3'
_cod_database_code 1501511
_journal_article_numberofpages 12

loop_
_symmetry_equiv_pos_as_xyz
'x, -y, z'
'x, y, z'

loop_
_atom_site_label
_atom_site_type_symbol
_atom_site_symmetry_multiplicity
_atom_site_Wyckoff_symbol
_atom_site_fract_x
_atom_site_fract_y
_atom_site_fract_z
_atom_site_occupancy
_atom_site_attached_hydrogens
_atom_site_B_iso_or_equiv
Pb1 Pb2+ 1 a 0. 0. 0. 1. 0 3.28
Ti1 Ti4+ 1 b 0.509(2) 0.5 0.5479(7) 0.32 0 0.20(3)
Nb1 Nb5+ 1 b 0.509(2) 0.5 0.5479(7) 0.453 0 0.20(3)
Mg1 Mg2+ 1 b 0.509(2) 0.5 0.5479(7) 0.227 0 0.20(3)
O1 O2- 1 a 0.47(1) 0. 0.57(1) 1. 0 0.2(2)
O2 O2- 1 b 0.417(8) 0.5 0.059(6) 1. 0 0.2(2)
O3 O2- 1 b -0.02(1) 0.5 0.57(1) 1. 0 0.0(3)

loop_
_atom_type_symbol
_atom_type_oxidation_number
Mg2+ 2
Nb5+ 5
O2- -2
Pb2+ 2
Ti4+ 4
